data_4037833
loop_
_publ_author_name
'McKay, Alasdair I.'
'Altalhi, Weam A. O.'
'McInnes, Lachlan E.'
'Czyz, Milena L.'
'Canty, Allan J.'
'Donnelly, Paul S.'
'O&#x2019;Hair, Richard A. J.'

_publ_section_title
;
 Identification of the Side Products That Diminish the Yields of the
 Monoamidated Product in Metal-Catalyzed C--H Amidation of
 2-Phenylpyridine with Arylisocyanates
;
_journal_name_full 'The Journal of Organic Chemistry'
_journal_paper_doi 10.1021/acs.joc.9b02831
_journal_year 2020
_chemical_formula_moiety 'C20 H14 F3 N3 O2'
_chemical_formula_sum 'C20 H14 F3 N3 O2'
_chemical_formula_weight 385.34
_chemical_name_common 1,3,5-tri(4-fluorophenyl)biuret
_space_group_crystal_system triclinic
_space_group_IT_number 2
_space_group_name_Hall '-P 1'
_space_group_name_H-M_alt 'P -1'
_atom_sites_solution_hydrogens geom
_atom_sites_solution_primary dual
_audit_creation_date 2019-09-10
_audit_creation_method
;
Olex2 1.3-alpha
(compiled 2019.08.16 svn.r3652 for OlexSys, GUI svn.r5895)
;
_cell_angle_alpha 94.235(3)
_cell_angle_beta 93.075(4)
_cell_angle_gamma 113.306(5)
_cell_formula_units_Z 2
_cell_length_a 7.7093(5)
_cell_length_b 9.5441(5)
_cell_length_c 12.4195(4)
_cell_measurement_reflns_used 4810
_cell_measurement_temperature 100.00(10)
_cell_measurement_theta_max 76.9250
_cell_measurement_theta_min 5.0830
_cell_volume 833.52(8)
_computing_cell_refinement 'CrysAlisPro 1.171.40.29a (Rigaku OD, 2018)'
_computing_data_collection 'CrysAlisPro 1.171.40.29a (Rigaku OD, 2018)'
_computing_data_reduction 'CrysAlisPro 1.171.40.29a (Rigaku OD, 2018)'
_computing_molecular_graphics 'Olex2 1.3-alpha (Dolomanov et al., 2009)'
_computing_publication_material 'Olex2 1.3-alpha (Dolomanov et al., 2009)'
_computing_structure_refinement 'ShelXL 2018/3 (Sheldrick, 2015)'
_computing_structure_solution 'ShelXT 2018/3 (Sheldrick, 2015)'
_diffrn_ambient_environment N~2~
_diffrn_ambient_temperature 100.00(10)
_diffrn_detector 'CCD plate'
_diffrn_detector_area_resol_mean 10.0000
_diffrn_detector_type HyPix
_diffrn_measured_fraction_theta_full 0.993
_diffrn_measured_fraction_theta_max 0.965
_diffrn_measurement_details
;
List of Runs (angles in degrees, time in seconds):

  # Type    Start    End  Width  t~exp~   \w     \q     \k     \f   Frames
--------------------------------------------------------------------------
  1  \w    -24.00  14.00   0.50    0.37    --  -48.94  96.00 126.00   76
  2  \w    -77.00 -29.00   0.50    0.37    --  -48.94  96.00 126.00   96
  3  \w    -80.00 -53.00   0.50    1.47    --  -86.25  96.00 126.00   54
  4  \w     71.00 109.00   0.50    1.47    --  107.75 -96.00  17.00   76
  5  \w     40.00  69.00   0.50    1.47    --  107.75 -96.00  17.00   58
  6  \w    119.00 147.00   0.50    1.47    --  107.75  96.00 126.00   56
  7  \w   -118.00 -84.00   0.50    0.37    --  -48.94 -57.00  30.00   68
  8  \w   -119.00 -82.00   0.50    0.37    --  -48.94 -57.00   0.00   74
  9  \w    -43.00  23.00   0.50    0.37    --  -48.94  37.00 150.00  132
 10  \w    -44.00  -9.00   0.50    0.37    --  -48.94  37.00  90.00   70
 11  \w    -15.00  13.00   0.50    0.37    --  -48.94  19.00  30.00   56
 12  \w     -5.00  22.00   0.50    0.37    --  -48.94  37.00  90.00   54
 13  \w     -8.00  71.00   0.50    0.37    --   48.94 -96.00  17.00  158
 14  \w   -144.00-119.00   0.50    1.47    --  -86.25 -96.00  17.00   50
 15  \w   -155.00-107.00   0.50    1.47    --  -86.25 -77.00 120.00   96
 16  \w     36.00  88.00   0.50    1.47    --  107.75 -77.00-180.00  104
 17  \w     99.00 177.00   0.50    1.47    --  107.75  30.00   0.00  156
 18  \w     77.00 109.00   0.50    1.47    --  107.75 -94.00-180.00   64
 19  \w     35.00 117.00   0.50    1.47    --  107.75-125.00 -30.00  164
 20  \w    101.00 131.00   0.50    1.47    --  107.75 125.00-150.00   60
 21  \w     39.00  68.00   0.50    1.47    --  107.75 -61.00-150.00   58
 22  \w    139.00 167.00   0.50    1.47    --  107.75  15.00  60.00   56
 23  \w     38.00 114.00   0.50    1.47    --  107.75-125.00-180.00  152
 24  \w    100.00 132.00   0.50    1.47    --  107.75  61.00 -60.00   64
 25  \w    101.00 138.00   0.50    1.47    --  107.75  15.00  60.00   74
 26  \w     36.00  64.00   0.50    1.47    --  107.75 -61.00   0.00   56
 27  \w    137.00 174.00   0.50    1.47    --  107.75  61.00 -60.00   74
 28  \w     36.00  64.00   0.50    1.47    --  107.75 -94.00-180.00   56
 29  \w     81.00 110.00   0.50    1.47    --  107.75-125.00 -60.00   58
 30  \w    101.00 177.00   0.50    1.47    --  107.75  77.00  90.00  152
 31  \w     45.00 110.00   0.50    1.47    --  107.75-100.00   3.71  130
 32  \w     35.00  72.00   0.50    1.47    --  107.75-125.00 -60.00   74
 33  \w    146.00 178.00   0.50    1.47    --  107.75  77.00-150.00   64
 34  \w    133.00 166.00   0.50    1.47    --  107.75 125.00-150.00   66
 35  \w     41.00 108.00   0.50    1.47    --  107.75 -94.00  60.00  134
 36  \w    101.00 136.00   0.50    1.47    --  107.75  77.00-150.00   70
 37  \w     94.00 127.00   0.50    1.47    --  107.75 -77.00-180.00   66
 38  \w     38.00  69.00   0.50    1.47    --  107.75 -61.00-180.00   62
;
_diffrn_measurement_device 'four-circle diffractometer'
_diffrn_measurement_device_type 'XtaLAB Synergy, Dualflex, HyPix'
_diffrn_measurement_method '\w scans'
_diffrn_orient_matrix_type 'CrysAlisPro convention (1999,Acta A55,543-557)'
_diffrn_orient_matrix_UB_11 0.2025135000
_diffrn_orient_matrix_UB_12 0.0535018000
_diffrn_orient_matrix_UB_13 -0.0358199000
_diffrn_orient_matrix_UB_21 -0.0716731000
_diffrn_orient_matrix_UB_22 0.0273483000
_diffrn_orient_matrix_UB_23 -0.1114089000
_diffrn_orient_matrix_UB_31 0.0398205000
_diffrn_orient_matrix_UB_32 0.1661780000
_diffrn_orient_matrix_UB_33 0.0436349000
_diffrn_radiation_monochromator mirror
_diffrn_radiation_probe x-ray
_diffrn_radiation_type 'Cu K\a'
_diffrn_radiation_wavelength 1.54184
_diffrn_reflns_av_R_equivalents 0.0317
_diffrn_reflns_av_unetI/netI 0.0306
_diffrn_reflns_Laue_measured_fraction_full 0.993
_diffrn_reflns_Laue_measured_fraction_max 0.965
_diffrn_reflns_limit_h_max 9
_diffrn_reflns_limit_h_min -9
_diffrn_reflns_limit_k_max 12
_diffrn_reflns_limit_k_min -10
_diffrn_reflns_limit_l_max 15
_diffrn_reflns_limit_l_min -15
_diffrn_reflns_number 9000
_diffrn_reflns_point_group_measured_fraction_full 0.993
_diffrn_reflns_point_group_measured_fraction_max 0.965
_diffrn_reflns_theta_full 67.684
_diffrn_reflns_theta_max 77.193
_diffrn_reflns_theta_min 3.583
_diffrn_source 'micro-focus sealed X-ray tube'
_diffrn_source_type 'PhotonJet (Cu) X-ray Source'
_exptl_absorpt_coefficient_mu 1.063
_exptl_absorpt_correction_T_max 1.00000
_exptl_absorpt_correction_T_min 0.92169
_exptl_absorpt_correction_type multi-scan
_exptl_absorpt_process_details
;
CrysAlisPro 1.171.40.29a (Rigaku Oxford Diffraction, 2018)
Empirical absorption correction using spherical harmonics,
 implemented in SCALE3 ABSPACK scaling algorithm.
;
_exptl_crystal_colour colourless
_exptl_crystal_colour_primary colourless
_exptl_crystal_density_diffrn 1.535
_exptl_crystal_description prism
_exptl_crystal_F_000 396
_exptl_crystal_size_max 0.09
_exptl_crystal_size_mid 0.04
_exptl_crystal_size_min 0.02
_refine_diff_density_max 0.262
_refine_diff_density_min -0.292
_refine_diff_density_rms 0.062
_refine_ls_extinction_method none
_refine_ls_goodness_of_fit_ref 1.113
_refine_ls_hydrogen_treatment constr
_refine_ls_matrix_type full
_refine_ls_number_parameters 253
_refine_ls_number_reflns 3412
_refine_ls_number_restraints 0
_refine_ls_restrained_S_all 1.113
_refine_ls_R_factor_all 0.0501
_refine_ls_R_factor_gt 0.0465
_refine_ls_shift/su_max 0.001
_refine_ls_shift/su_mean 0.000
_refine_ls_structure_factor_coef Fsqd
_refine_ls_weighting_details 'w=1/[\s^2^(Fo^2^)+(0.0762P)^2^+0.2798P] where P=(Fo^2^+2Fc^2^)/3'
_refine_ls_weighting_scheme calc
_refine_ls_wR_factor_gt 0.1284
_refine_ls_wR_factor_ref 0.1308
_reflns_Friedel_coverage 0.000
_reflns_number_gt 3090
_reflns_number_total 3412
_reflns_threshold_expression 'I > 2\s(I)'
_cod_data_source_file jo9b02831_si_002.cif
_cod_data_source_block 9a
_cod_database_code 4037833
_shelx_shelxl_version_number 2018/3
_chemical_oxdiff_formula 'C40 H28 F6 N6 O4 '
_chemical_oxdiff_usercomment tri(4-fluorophenyl)biuret
_shelx_space_group_comment
;
The symmetry employed for this shelxl refinement is uniquely defined
by the following loop, which should always be used as a source of
symmetry information in preference to the above space-group names.
They are only intended as comments.
;
_shelx_estimated_absorpt_t_max 0.979
_shelx_estimated_absorpt_t_min 0.910
_reflns_odcompleteness_completeness 98.14
_reflns_odcompleteness_iscentric 1
_reflns_odcompleteness_theta 75.12
_olex2_refinement_description
;
1. Fixed Uiso
 At 1.2 times of:
  All C(H) groups, All N(H) groups
2.a Aromatic/amide H refined with riding coordinates:
 N1(H1), N3(H3), C6(H6), C13(H13), C12(H12), C10(H10), C9(H9), C2(H2), C5(H5),
 C20(H20), C17(H17), C19(H19), C3(H3A), C16(H16)
;
_olex2_submission_special_instructions 'No special instructions were received'
_oxdiff_exptl_absorpt_empirical_details
;
Empirical correction (ABSPACK) includes:
- Absorption correction using spherical harmonics
- Frame scaling
;
_oxdiff_exptl_absorpt_empirical_full_max 1.410
_oxdiff_exptl_absorpt_empirical_full_min 0.206

loop_
_space_group_symop_operation_xyz
'x, y, z'
'-x, -y, -z'

loop_
_atom_site_label
_atom_site_type_symbol
_atom_site_fract_x
_atom_site_fract_y
_atom_site_fract_z
_atom_site_U_iso_or_equiv
_atom_site_adp_type
_atom_site_occupancy
_atom_site_site_symmetry_order
_atom_site_calc_flag
_atom_site_refinement_flags_posn
_atom_site_refinement_flags_adp
F2 F 0.58125(14) 0.98823(11) 0.34818(7) 0.0279(2) Uani 1 1 d . .
F3 F 0.11574(14) 0.91687(11) 1.12535(8) 0.0323(3) Uani 1 1 d . .
F1 F 1.36415(15) 0.27376(13) 0.77717(8) 0.0353(3) Uani 1 1 d . .
O1 O 0.89171(17) 0.63980(13) 0.58963(9) 0.0278(3) Uani 1 1 d . .
O2 O 0.65238(16) 0.64780(13) 0.87559(9) 0.0250(3) Uani 1 1 d . .
N2 N 0.69502(17) 0.69868(14) 0.69787(10) 0.0202(3) Uani 1 1 d . .
N1 N 0.85030(18) 0.54405(15) 0.75358(10) 0.0215(3) Uani 1 1 d . .
H1 H 0.782456 0.532203 0.807666 0.026 Uiso 1 1 calc R U
N3 N 0.49169(18) 0.77416(15) 0.79571(10) 0.0221(3) Uani 1 1 d . .
H3 H 0.470663 0.805882 0.735329 0.026 Uiso 1 1 calc R U
C7 C 0.8214(2) 0.62588(16) 0.67560(12) 0.0197(3) Uani 1 1 d . .
C8 C 0.6609(2) 0.77646(16) 0.60870(11) 0.0191(3) Uani 1 1 d . .
C6 C 1.0350(2) 0.41803(16) 0.65955(12) 0.0204(3) Uani 1 1 d . .
H6 H 0.983528 0.425330 0.591805 0.024 Uiso 1 1 calc R U
C14 C 0.6145(2) 0.70354(16) 0.79676(12) 0.0200(3) Uani 1 1 d . .
C13 C 0.5043(2) 0.70036(16) 0.53415(12) 0.0203(3) Uani 1 1 d . .
H13 H 0.418484 0.601997 0.543435 0.024 Uiso 1 1 calc R U
C11 C 0.6082(2) 0.91792(17) 0.43490(12) 0.0213(3) Uani 1 1 d . .
C12 C 0.4769(2) 0.77264(17) 0.44549(12) 0.0216(3) Uani 1 1 d . .
H12 H 0.372680 0.724132 0.394750 0.026 Uiso 1 1 calc R U
C10 C 0.7640(2) 0.99703(17) 0.50807(12) 0.0221(3) Uani 1 1 d . .
H10 H 0.848931 1.095498 0.498384 0.027 Uiso 1 1 calc R U
C9 C 0.7894(2) 0.92435(17) 0.59679(12) 0.0214(3) Uani 1 1 d . .
H9 H 0.892171 0.974542 0.648164 0.026 Uiso 1 1 calc R U
C2 C 1.0654(2) 0.46778(17) 0.85406(12) 0.0230(3) Uani 1 1 d . .
H2 H 1.032885 0.508419 0.916339 0.028 Uiso 1 1 calc R U
C1 C 0.9843(2) 0.47605(16) 0.75306(12) 0.0199(3) Uani 1 1 d . .
C15 C 0.3945(2) 0.80102(17) 0.88383(12) 0.0226(3) Uani 1 1 d . .
C5 C 1.1634(2) 0.34886(17) 0.66790(12) 0.0221(3) Uani 1 1 d . .
H5 H 1.197370 0.308324 0.606121 0.026 Uiso 1 1 calc R U
C20 C 0.4419(2) 0.78937(18) 0.99146(13) 0.0247(3) Uani 1 1 d . .
H20 H 0.538320 0.757546 1.009191 0.030 Uiso 1 1 calc R U
C17 C 0.1493(2) 0.88218(18) 0.93879(14) 0.0269(3) Uani 1 1 d . .
H17 H 0.050678 0.911937 0.921869 0.032 Uiso 1 1 calc R U
C19 C 0.3442(2) 0.82555(18) 1.07239(13) 0.0253(3) Uani 1 1 d . .
H19 H 0.374262 0.817729 1.144600 0.030 Uiso 1 1 calc R U
C4 C 1.2387(2) 0.34168(18) 0.76878(13) 0.0243(3) Uani 1 1 d . .
C3 C 1.1939(2) 0.39983(18) 0.86305(12) 0.0247(3) Uani 1 1 d . .
H3A H 1.247979 0.393733 0.930353 0.030 Uiso 1 1 calc R U
C16 C 0.2469(2) 0.84564(18) 0.85770(13) 0.0249(3) Uani 1 1 d . .
H16 H 0.213457 0.851035 0.785542 0.030 Uiso 1 1 calc R U
C18 C 0.2027(2) 0.87301(17) 1.04453(13) 0.0260(3) Uani 1 1 d . .

loop_
_atom_site_aniso_label
_atom_site_aniso_U_11
_atom_site_aniso_U_22
_atom_site_aniso_U_33
_atom_site_aniso_U_23
_atom_site_aniso_U_13
_atom_site_aniso_U_12
F2 0.0387(5) 0.0328(5) 0.0224(5) 0.0101(4) 0.0068(4) 0.0232(4)
F3 0.0361(5) 0.0356(5) 0.0317(5) -0.0001(4) 0.0129(4) 0.0209(4)
F1 0.0453(6) 0.0504(6) 0.0292(5) 0.0043(4) 0.0041(4) 0.0389(5)
O1 0.0395(6) 0.0368(6) 0.0205(5) 0.0083(4) 0.0106(5) 0.0274(5)
O2 0.0308(6) 0.0355(6) 0.0186(5) 0.0061(4) 0.0067(4) 0.0226(5)
N2 0.0234(6) 0.0246(6) 0.0177(6) 0.0033(5) 0.0036(5) 0.0147(5)
N1 0.0257(6) 0.0281(6) 0.0176(6) 0.0046(5) 0.0060(5) 0.0170(5)
N3 0.0264(6) 0.0283(6) 0.0181(6) 0.0046(5) 0.0055(5) 0.0171(5)
C7 0.0224(7) 0.0218(7) 0.0181(7) 0.0007(5) 0.0032(5) 0.0123(6)
C8 0.0230(7) 0.0232(7) 0.0166(6) 0.0027(5) 0.0047(5) 0.0148(6)
C6 0.0225(7) 0.0220(7) 0.0174(7) 0.0004(5) 0.0023(5) 0.0100(6)
C14 0.0209(7) 0.0221(7) 0.0189(7) 0.0014(5) 0.0036(5) 0.0106(5)
C13 0.0220(7) 0.0195(7) 0.0214(7) 0.0012(5) 0.0047(5) 0.0103(5)
C11 0.0292(7) 0.0262(7) 0.0179(7) 0.0051(6) 0.0076(5) 0.0199(6)
C12 0.0233(7) 0.0264(7) 0.0194(7) 0.0003(6) 0.0016(5) 0.0149(6)
C10 0.0243(7) 0.0216(7) 0.0245(7) 0.0037(6) 0.0081(6) 0.0125(6)
C9 0.0214(7) 0.0232(7) 0.0223(7) -0.0002(6) 0.0034(5) 0.0120(6)
C2 0.0281(7) 0.0261(7) 0.0185(7) 0.0016(6) 0.0049(6) 0.0146(6)
C1 0.0222(7) 0.0206(7) 0.0197(7) 0.0023(5) 0.0040(5) 0.0113(5)
C15 0.0252(7) 0.0222(7) 0.0234(7) 0.0018(5) 0.0060(6) 0.0122(6)
C5 0.0257(7) 0.0235(7) 0.0201(7) 0.0008(5) 0.0047(5) 0.0130(6)
C20 0.0252(7) 0.0247(7) 0.0269(8) 0.0010(6) 0.0047(6) 0.0128(6)
C17 0.0238(7) 0.0259(7) 0.0338(9) 0.0015(6) 0.0067(6) 0.0128(6)
C19 0.0303(8) 0.0254(7) 0.0220(7) 0.0008(6) 0.0046(6) 0.0129(6)
C4 0.0271(7) 0.0270(7) 0.0257(8) 0.0030(6) 0.0047(6) 0.0177(6)
C3 0.0301(8) 0.0292(8) 0.0190(7) 0.0033(6) 0.0019(6) 0.0163(6)
C16 0.0262(7) 0.0267(7) 0.0247(8) 0.0034(6) 0.0047(6) 0.0133(6)
C18 0.0271(7) 0.0231(7) 0.0299(8) -0.0004(6) 0.0105(6) 0.0119(6)

loop_
_atom_type_symbol
_atom_type_description
_atom_type_scat_dispersion_real
_atom_type_scat_dispersion_imag
_atom_type_scat_source
C C 0.0181 0.0091 'International Tables Vol C Tables 4.2.6.8 and 6.1.1.4'
H H 0.0000 0.0000 'International Tables Vol C Tables 4.2.6.8 and 6.1.1.4'
F F 0.0727 0.0534 'International Tables Vol C Tables 4.2.6.8 and 6.1.1.4'
N N 0.0311 0.0180 'International Tables Vol C Tables 4.2.6.8 and 6.1.1.4'
O O 0.0492 0.0322 'International Tables Vol C Tables 4.2.6.8 and 6.1.1.4'

loop_
_geom_angle_atom_site_label_1
_geom_angle_atom_site_label_2
_geom_angle_atom_site_label_3
_geom_angle
C7 N2 C8 113.11(11)
C14 N2 C7 125.59(12)
C14 N2 C8 121.24(11)
C7 N1 C1 124.96(12)
C14 N3 C15 126.93(12)
O1 C7 N2 118.93(13)
O1 C7 N1 125.26(13)
N1 C7 N2 115.80(12)
C13 C8 N2 119.51(13)
C13 C8 C9 121.05(13)
C9 C8 N2 119.40(13)
C1 C6 C5 119.64(13)
O2 C14 N2 122.16(13)
O2 C14 N3 123.69(13)
N3 C14 N2 114.15(12)
C8 C13 C12 119.40(13)
F2 C11 C12 118.08(13)
F2 C11 C10 118.14(13)
C12 C11 C10 123.77(14)
C11 C12 C13 118.18(14)
C11 C10 C9 117.62(14)
C10 C9 C8 119.95(14)
C3 C2 C1 120.93(13)
C6 C1 N1 124.05(13)
C6 C1 C2 119.78(13)
C2 C1 N1 116.16(12)
C20 C15 N3 124.03(13)
C20 C15 C16 119.82(14)
C16 C15 N3 116.12(13)
C4 C5 C6 118.80(13)
C19 C20 C15 119.64(14)
C18 C17 C16 118.12(15)
C18 C19 C20 119.27(15)
F1 C4 C5 118.91(13)
F1 C4 C3 117.91(13)
C5 C4 C3 123.18(14)
C4 C3 C2 117.65(14)
C17 C16 C15 120.54(15)
F3 C18 C17 118.81(14)
F3 C18 C19 118.59(14)
C19 C18 C17 122.57(14)

loop_
_geom_bond_atom_site_label_1
_geom_bond_atom_site_label_2
_geom_bond_distance
F2 C11 1.3590(16)
F3 C18 1.3655(17)
F1 C4 1.3646(16)
O1 C7 1.2155(18)
O2 C14 1.2231(18)
N2 C7 1.4299(17)
N2 C8 1.4461(18)
N2 C14 1.4114(18)
N1 C7 1.3505(18)
N1 C1 1.4207(18)
N3 C14 1.3623(18)
N3 C15 1.4224(19)
C8 C13 1.389(2)
C8 C9 1.391(2)
C6 C1 1.390(2)
C6 C5 1.394(2)
C13 C12 1.391(2)
C11 C12 1.377(2)
C11 C10 1.379(2)
C10 C9 1.390(2)
C2 C1 1.393(2)
C2 C3 1.386(2)
C15 C20 1.391(2)
C15 C16 1.395(2)
C5 C4 1.370(2)
C20 C19 1.390(2)
C17 C16 1.393(2)
C17 C18 1.375(2)
C19 C18 1.374(2)
C4 C3 1.377(2)
